data_4126270
loop_
_publ_author_name
'Lightfoot, P.'
'Nowinski, J. L.'
'Bruce, P. G.'

_publ_section_title
;
 Crystal structures of the polymer electrolytes poly(ethyne oxide)4:MSCN
 (M = NH4, K)
;
_journal_name_full 'Journal of the American Chemical Society'
_journal_page_first 7469
_journal_page_last 7470
_journal_volume 116
_journal_year 1994
_chemical_formula_sum 'C9 H10 N2 O4 S'
_chemical_formula_weight 242.251
_space_group_IT_number 15
_symmetry_cell_setting monoclinic
_symmetry_Int_Tables_number 15
_symmetry_space_group_name_Hall '-C 2yc'
_symmetry_space_group_name_H-M 'C 1 2/c 1'
_cell_angle_alpha 90.
_cell_angle_beta 125.26(1)
_cell_angle_gamma 90.
_cell_formula_units_Z 8
_cell_length_a 25.663(2)
_cell_length_b 8.2318(7)
_cell_length_c 15.801(1)
_cell_volume 2725.6(5)
_diffrn_ambient_temperature 298
_diffrn_radiation_probe x-ray
_diffrn_radiation_type CuK\a
_diffrn_radiation_wavelength 1.54056
_pd_proc_ls_prof_wR_factor 0.0490
_refine_ls_goodness_of_fit_ref 1.52
_refine_ls_number_parameters 120
_refine_ls_number_reflns 409
_cod_data_source_file J-Am-Chem-Soc-1994-116-7469-7470-2.cif
_cod_data_source_block PEO4:NH4SCN
_cod_original_sg_symbol_H-M 'C 2/c'
_cod_original_formula_sum 'H10 C9 N2 O4 S'
_cod_database_code 4126270

loop_
_symmetry_equiv_pos_site_id
_symmetry_equiv_pos_as_xyz
1 x,y,z
2 -x,y,1/2-z
3 -x,-y,-z
4 x,-y,1/2+z
5 1/2+x,1/2+y,z
6 1/2-x,1/2+y,1/2-z
7 1/2-x,1/2-y,-z
8 1/2+x,1/2-y,1/2+z

loop_
_atom_site_label
_atom_site_type_symbol
_atom_site_thermal_displace_type
_atom_site_fract_x
_atom_site_fract_y
_atom_site_fract_z
_atom_site_occupancy
_atom_site_U_iso_or_equiv
_atom_site_calc_flag
_atom_site_refinement_flags
_atom_site_disorder_assembly
_atom_site_disorder_group
O1 O Uiso 0.3260(7) 0.117(2) 0.4974(11) 1.000 0.104(5) . . . .
O2 O Uiso 0.4059(6) 0.361(2) 0.5357(11) 1.000 0.104(5) . . . .
O3 O Uiso 0.0948(8) 0.092(2) 0.0962(10) 1.000 0.104(5) . . . .
O4 O Uiso 0.2012(6) 0.091(2) 0.3090(11) 1.000 0.104(5) . . . .
C1 C Uiso 0.3909(8) 0.073(2) 0.542(2) 1.000 0.104(5) . . . .
C2 C Uiso 0.4381(6) 0.217(2) 0.5892(12) 1.000 0.104(5) . . . .
C3 C Uiso 0.4478(8) 0.495(2) 0.5775(10) 1.000 0.104(5) . . . .
C4 C Uiso 0.4172(8) 0.639(2) 0.5000(10) 1.000 0.104(5) . . . .
C5 C Uiso 0.1151(10) 0.240(2) 0.1545(13) 1.000 0.104(5) . . . .
C6 C Uiso 0.1488(7) 0.199(2) 0.2705(12) 1.000 0.104(5) . . . .
C7 C Uiso 0.2160(9) 0.025(2) 0.4051(14) 1.000 0.104(5) . . . .
C8 C Uiso 0.2870(9) -0.0264(13) 0.4641(15) 1.000 0.104(5) . . . .
S S Uiso 0.4223(4) 0.1637(10) 0.2771(5) 1.000 0.071(3) . . . .
N2 N Uiso 0.2933(6) 0.108(2) 0.207(2) 1.000 0.071(3) . . . .
C9 C Uiso 0.3441(7) 0.161(3) 0.235(2) 1.000 0.071(3) . . . .
N1 N Uiso 0.2903(8) 0.376(2) 0.3288(11) 1.000 0.071(3) . . . .

loop_
_geom_angle_atom_site_label_1
_geom_angle_atom_site_label_2
_geom_angle_atom_site_label_3
_geom_angle
_geom_angle_site_symmetry_1
_geom_angle_site_symmetry_2
_geom_angle_site_symmetry_3
_geom_angle_publ_flag
C1 O1 C8 109.8(16) . . . yes
C2 O2 C3 110.6(14) . . . yes
C4 O3 C5 103.3(15) 6_545 . . yes
C6 O4 C7 107.2(16) . . . yes
O1 C1 C2 114.1(15) . . . yes
O2 C2 C1 109.3(15) . . . yes
O2 C3 C4 109.0(13) . . . yes
O3 C4 C3 109.6(14) 6_555 . . yes
O3 C5 C6 108.9(13) . . . yes
O4 C6 C5 112.8(16) . . . yes
O4 C7 C8 103.9(19) . . . yes
O1 C8 C7 108.9(13) . . . yes
S C9 N2 159(2) . . . yes

loop_
_geom_bond_atom_site_label_1
_geom_bond_atom_site_label_2
_geom_bond_distance
_geom_bond_site_symmetry_1
_geom_bond_site_symmetry_2
_geom_bond_publ_flag
S C9 1.71(3) . . yes
O1 C1 1.43(3) . . yes
O1 C8 1.44(2) . . yes
O2 C3 1.41(2) . . yes
O2 C2 1.41(2) . . yes
O3 C5 1.43(2) . . yes
O3 C4 1.42(2) . 6_545 yes
O4 C7 1.44(2) . . yes
O4 C6 1.42(3) . . yes
N2 C9 1.19(3) . . yes
C1 C2 1.55(3) . . no
C3 C4 1.55(2) . . no
C5 C6 1.55(2) . . no
C7 C8 1.55(3) . . no

loop_
_geom_torsion_atom_site_label_1
_geom_torsion_atom_site_label_2
_geom_torsion_atom_site_label_3
_geom_torsion_atom_site_label_4
_geom_torsion
_geom_torsion_site_symmetry_1
_geom_torsion_site_symmetry_2
_geom_torsion_site_symmetry_3
_geom_torsion_site_symmetry_4
_geom_torsion_publ_flag
C8 O1 C1 C2 -174.9(17) . . . . no
C1 O1 C8 C7 -173.7(17) . . . . no
C3 O2 C2 C1 179.7(17) . . . . no
C2 O2 C3 C4 164.4(16) . . . . no
C5 O3 C4 C3 -173.1(18) 6_555 6_555 . . no
C4 O3 C5 C6 -163.2(19) 6_545 . . . no
C7 O4 C6 C5 -163.2(16) . . . . no
C6 O4 C7 C8 -156.2(13) . . . . no
O1 C1 C2 O2 -29(2) . . . . no
O2 C3 C4 O3 -59(2) . . . 6_555 no
O3 C5 C6 O4 57(3) . . . . no
O4 C7 C8 O1 71.1(18) . . . . no
